data_2017562
loop_
_publ_author_name
'Lennartson, Anders'
'H\%akansson, Mikael'

_publ_section_title
;
 Hydrogen-bonded network structures in dipyridinium,
 bis(2-methylpyridinium), bis(3-methylpyridinium) and
 bis(4-methylpyridinium) dioxidobis(oxydiacetato)uranate(VI)
;
_journal_coeditor_code GG3221
_journal_issue 3
_journal_name_full 'Acta Crystallographica Section C'
_journal_page_first m69
_journal_page_last m74
_journal_paper_doi 10.1107/S0108270109053839
_journal_volume 66
_journal_year 2010
_chemical_formula_iupac '(C5 H6 N)2 [U (C4 H4 O5)2 O2]'
_chemical_formula_moiety '2C5 H6 N + , C8 H8 O12 U 2-'
_chemical_formula_sum 'C18 H20 N2 O12 U'
_chemical_formula_weight 694.39
_chemical_name_systematic
;
dipyridinium dioxidobis(oxydiacetato)uranate(VI)
;
_space_group_IT_number 11
_symmetry_cell_setting monoclinic
_symmetry_space_group_name_Hall '-P 2yb'
_symmetry_space_group_name_H-M 'P 1 21/m 1'
_atom_sites_solution_hydrogens geom
_atom_sites_solution_primary direct
_atom_sites_solution_secondary difmap
_audit_creation_method SHELXL97
_cell_angle_alpha 90.00
_cell_angle_beta 110.946(11)
_cell_angle_gamma 90.00
_cell_formula_units_Z 2
_cell_length_a 6.675(2)
_cell_length_b 23.025(5)
_cell_length_c 7.500(2)
_cell_measurement_reflns_used 5883
_cell_measurement_temperature 100(2)
_cell_measurement_theta_max 25.00
_cell_measurement_theta_min 3.04
_cell_volume 1076.5(5)
_computing_cell_refinement 'CrystalClear (Rigaku, 2000)'
_computing_data_collection 'CrystalClear (Rigaku, 2000)'
_computing_data_reduction 'CrystalClear (Rigaku, 2000)'
_computing_molecular_graphics
;
ORTEP-3 (Farrugia, 1997) and PLUTON (Spek, 2009)
;
_computing_publication_material 'SHELXL97 (Sheldrick, 2008)'
_computing_structure_refinement 'SHELXL97 (Sheldrick, 2008)'
_computing_structure_solution 'SIR92 (Altomare <i>et al.</i>,  1993)'
_diffrn_ambient_temperature 100(2)
_diffrn_detector_area_resol_mean 105
_diffrn_measured_fraction_theta_full 0.956
_diffrn_measured_fraction_theta_max 0.956
_diffrn_measurement_device_type 'Rigaku R-AXIS IIC image-plate'
_diffrn_measurement_method \f
_diffrn_radiation_monochromator graphite
_diffrn_radiation_type MoK\a
_diffrn_radiation_wavelength 0.71073
_diffrn_reflns_av_R_equivalents 0.0323
_diffrn_reflns_av_sigmaI/netI 0.0272
_diffrn_reflns_limit_h_max 7
_diffrn_reflns_limit_h_min -7
_diffrn_reflns_limit_k_max 24
_diffrn_reflns_limit_k_min -27
_diffrn_reflns_limit_l_max 8
_diffrn_reflns_limit_l_min -8
_diffrn_reflns_number 5883
_diffrn_reflns_theta_full 25.00
_diffrn_reflns_theta_max 24.99
_diffrn_reflns_theta_min 3.04
_diffrn_standards_decay_% 0
_diffrn_standards_interval_count 0
_diffrn_standards_interval_time 0
_diffrn_standards_number 0
_exptl_absorpt_coefficient_mu 7.608
_exptl_absorpt_correction_T_max 0.470
_exptl_absorpt_correction_T_min 0.240
_exptl_absorpt_correction_type multi-scan
_exptl_absorpt_process_details '(CrystalClear; Rigaku, 2000)'
_exptl_crystal_colour yellow
_exptl_crystal_density_diffrn 2.142
_exptl_crystal_density_method 'not measured'
_exptl_crystal_description prism
_exptl_crystal_F_000 660
_exptl_crystal_size_max 0.2
_exptl_crystal_size_mid 0.2
_exptl_crystal_size_min 0.1
_refine_diff_density_max 0.811
_refine_diff_density_min -0.958
_refine_ls_extinction_method none
_refine_ls_goodness_of_fit_ref 1.062
_refine_ls_hydrogen_treatment mixed
_refine_ls_matrix_type full
_refine_ls_number_parameters 161
_refine_ls_number_reflns 1853
_refine_ls_number_restraints 1
_refine_ls_restrained_S_all 1.062
_refine_ls_R_factor_all 0.0176
_refine_ls_R_factor_gt 0.0156
_refine_ls_shift/su_max 0.001
_refine_ls_shift/su_mean 0.000
_refine_ls_structure_factor_coef Fsqd
_refine_ls_weighting_details 'w = 1/[\s^2^(Fo^2^)+(0.0169P)^2^+0.7202P] where P=(Fo^2^+2Fc^2^)/3'
_refine_ls_weighting_scheme calc
_refine_ls_wR_factor_gt 0.0371
_refine_ls_wR_factor_ref 0.0377
_reflns_number_gt 1763
_reflns_number_total 1853
_reflns_threshold_expression I>2\s(I)
_cod_data_source_file gg3221.cif
_cod_data_source_block I
_cod_original_sg_symbol_H-M 'P 21/m'
_cod_database_code 2017562
_cod_database_fobs_code 2017562

loop_
_symmetry_equiv_pos_as_xyz
'x, y, z'
'-x, y+1/2, -z'
'-x, -y, -z'
'x, -y-1/2, z'

loop_
_atom_site_type_symbol
_atom_site_label
_atom_site_fract_x
_atom_site_fract_y
_atom_site_fract_z
_atom_site_U_iso_or_equiv
_atom_site_adp_type
_atom_site_calc_flag
_atom_site_refinement_flags
_atom_site_occupancy
_atom_site_disorder_assembly
_atom_site_disorder_group
C C1 0.2005(5) 0.14723(12) 0.6860(4) 0.0098(6) Uani d . 1 . .
C C2 0.1218(5) 0.19806(12) 0.7705(4) 0.0099(6) Uani d . 1 . .
H H2A -0.0305 0.1941 0.7456 0.012 Uiso calc R 1 . .
H H2B 0.1969 0.1994 0.9076 0.012 Uiso calc R 1 . .
C C3 0.6803(4) 0.15744(12) 0.2908(4) 0.0098(6) Uani d . 1 . .
C C4 0.6827(5) 0.19771(12) 0.1312(4) 0.0123(6) Uani d . 1 . .
H H4A 0.8299 0.2064 0.1458 0.015 Uiso calc R 1 . .
H H4B 0.6156 0.1784 0.0092 0.015 Uiso calc R 1 . .
C C5 0.7778(5) -0.01458(13) 0.5828(4) 0.0138(6) Uani d . 1 . .
H H5 0.8045 -0.0311 0.4803 0.017 Uiso calc R 1 . .
C C6 0.7802(5) -0.04867(13) 0.7335(4) 0.0163(6) Uani d . 1 . .
H H6 0.8081 -0.0883 0.7343 0.020 Uiso calc R 1 . .
C C7 0.7402(5) -0.02294(14) 0.8853(4) 0.0172(7) Uani d . 1 . .
H H7 0.7416 -0.0453 0.9891 0.021 Uiso calc R 1 . .
C C8 0.6982(5) 0.03611(14) 0.8813(4) 0.0153(6) Uani d . 1 . .
H H8 0.6709 0.0538 0.9819 0.018 Uiso calc R 1 . .
C C9 0.6976(5) 0.06821(13) 0.7265(4) 0.0130(6) Uani d . 1 . .
H H9 0.6697 0.1079 0.7215 0.016 Uiso calc R 1 . .
O O1 0.2058(5) 0.2500 0.2704(4) 0.0135(6) Uani d S 1 . .
O O2 0.6224(5) 0.2500 0.7273(4) 0.0122(6) Uani d S 1 . .
O O3 0.2918(3) 0.16052(9) 0.5665(3) 0.0152(5) Uani d . 1 . .
O O4 0.1753(3) 0.09789(9) 0.7362(3) 0.0146(4) Uani d . 1 . .
O O5 0.1617(5) 0.2500 0.6843(4) 0.0108(6) Uani d S 1 . .
O O6 0.6254(3) 0.17793(9) 0.4239(3) 0.0132(4) Uani d . 1 . .
O O7 0.7398(4) 0.10647(9) 0.2845(3) 0.0153(5) Uani d . 1 . .
O O8 0.5726(5) 0.2500 0.1329(4) 0.0133(6) Uani d S 1 . .
U U1 0.41668(2) 0.2500 0.497706(19) 0.00626(7) Uani d S 1 . .
N N1 0.7374(4) 0.04215(11) 0.5828(3) 0.0118(5) Uani d D 1 . .
H H1 0.740(7) 0.0628(15) 0.486(4) 0.030(10) Uiso d D 1 . .

loop_
_atom_site_aniso_label
_atom_site_aniso_U_11
_atom_site_aniso_U_22
_atom_site_aniso_U_33
_atom_site_aniso_U_12
_atom_site_aniso_U_13
_atom_site_aniso_U_23
C1 0.0074(14) 0.0112(14) 0.0097(13) -0.0017(11) 0.0018(11) -0.0006(11)
C2 0.0117(14) 0.0092(14) 0.0100(14) -0.0018(12) 0.0051(12) 0.0020(11)
C3 0.0058(14) 0.0125(14) 0.0098(13) -0.0041(12) 0.0014(11) -0.0029(11)
C4 0.0134(15) 0.0105(15) 0.0125(14) 0.0014(12) 0.0040(12) -0.0006(11)
C5 0.0079(14) 0.0185(15) 0.0147(14) -0.0027(12) 0.0036(12) -0.0065(12)
C6 0.0134(15) 0.0109(15) 0.0213(16) 0.0007(12) 0.0021(13) -0.0007(12)
C7 0.0140(16) 0.0206(16) 0.0138(15) -0.0016(13) 0.0013(13) 0.0064(12)
C8 0.0129(15) 0.0201(16) 0.0127(14) -0.0010(12) 0.0044(12) -0.0034(12)
C9 0.0113(15) 0.0110(14) 0.0160(15) 0.0006(12) 0.0041(12) -0.0007(12)
O1 0.0093(15) 0.0182(15) 0.0114(14) 0.000 0.0018(12) 0.000
O2 0.0149(16) 0.0141(14) 0.0065(13) 0.000 0.0025(12) 0.000
O3 0.0192(12) 0.0090(10) 0.0225(11) -0.0026(9) 0.0137(10) -0.0019(8)
O4 0.0192(12) 0.0097(10) 0.0163(10) -0.0002(9) 0.0080(9) 0.0025(8)
O5 0.0159(16) 0.0067(13) 0.0131(14) 0.000 0.0091(13) 0.000
O6 0.0156(11) 0.0142(10) 0.0131(10) 0.0045(9) 0.0090(9) 0.0006(8)
O7 0.0237(12) 0.0110(10) 0.0146(10) 0.0037(9) 0.0109(10) 0.0007(8)
O8 0.0120(15) 0.0092(14) 0.0208(15) 0.000 0.0085(13) 0.000
U1 0.00693(9) 0.00612(9) 0.00608(9) 0.000 0.00275(6) 0.000
N1 0.0089(12) 0.0160(13) 0.0099(12) -0.0020(10) 0.0026(10) 0.0025(10)

loop_
_atom_type_symbol
_atom_type_description
_atom_type_scat_dispersion_real
_atom_type_scat_dispersion_imag
_atom_type_scat_source
C C 0.0033 0.0016 'International Tables Vol C Tables 4.2.6.8 and 6.1.1.4'
O O 0.0106 0.0060 'International Tables Vol C Tables 4.2.6.8 and 6.1.1.4'
U U -9.6767 9.6646 'International Tables Vol C Tables 4.2.6.8 and 6.1.1.4'
H H 0.0000 0.0000 'International Tables Vol C Tables 4.2.6.8 and 6.1.1.4'
N N 0.0061 0.0033 'International Tables Vol C Tables 4.2.6.8 and 6.1.1.4'

loop_
_geom_angle_atom_site_label_1
_geom_angle_atom_site_label_2
_geom_angle_atom_site_label_3
_geom_angle_site_symmetry_1
_geom_angle_site_symmetry_3
_geom_angle
_geom_angle_publ_flag
O4 C1 O3 . . 125.8(3) ?
O4 C1 C2 . . 118.8(2) ?
O3 C1 C2 . . 115.5(2) ?
O5 C2 C1 . . 108.0(2) ?
O5 C2 H2A . . 110.1 ?
C1 C2 H2A . . 110.1 ?
O5 C2 H2B . . 110.1 ?
C1 C2 H2B . . 110.1 ?
H2A C2 H2B . . 108.4 ?
O7 C3 O6 . . 124.4(3) ?
O7 C3 C4 . . 116.9(2) ?
O6 C3 C4 . . 118.7(2) ?
O8 C4 C3 . . 111.2(2) ?
O8 C4 H4A . . 109.4 ?
C3 C4 H4A . . 109.4 ?
O8 C4 H4B . . 109.4 ?
C3 C4 H4B . . 109.4 ?
H4A C4 H4B . . 108.0 ?
N1 C5 C6 . . 120.2(3) ?
N1 C5 H5 . . 119.9 ?
C6 C5 H5 . . 119.9 ?
C5 C6 C7 . . 118.8(3) ?
C5 C6 H6 . . 120.6 ?
C7 C6 H6 . . 120.6 ?
C8 C7 C6 . . 119.8(3) ?
C8 C7 H7 . . 120.1 ?
C6 C7 H7 . . 120.1 ?
C9 C8 C7 . . 119.0(3) ?
C9 C8 H8 . . 120.5 ?
C7 C8 H8 . . 120.5 ?
N1 C9 C8 . . 119.8(3) ?
N1 C9 H9 . . 120.1 ?
C8 C9 H9 . . 120.1 ?
C1 O3 U1 . . 130.90(18) ?
C2 O5 C2 . 4_565 113.6(3) ?
C2 O5 U1 . . 121.01(15) ?
C2 O5 U1 4_565 . 121.01(15) ?
C3 O6 U1 . . 143.76(19) ?
C4 O8 C4 . 4_565 116.9(3) ?
O2 U1 O1 . . 178.59(12) ?
O2 U1 O3 . . 89.95(7) ?
O1 U1 O3 . . 89.38(7) ?
O2 U1 O3 . 4_565 89.95(7) ?
O1 U1 O3 . 4_565 89.38(7) ?
O3 U1 O3 . 4_565 122.68(10) ?
O2 U1 O6 . . 84.87(9) ?
O1 U1 O6 . . 96.12(8) ?
O3 U1 O6 . . 73.72(7) ?
O3 U1 O6 4_565 . 162.87(7) ?
O2 U1 O6 . 4_565 84.87(9) ?
O1 U1 O6 . 4_565 96.12(8) ?
O3 U1 O6 . 4_565 162.87(7) ?
O3 U1 O6 4_565 4_565 73.72(7) ?
O6 U1 O6 . 4_565 89.54(10) ?
O2 U1 O5 . . 84.54(12) ?
O1 U1 O5 . . 94.06(11) ?
O3 U1 O5 . . 61.48(5) ?
O3 U1 O5 4_565 . 61.48(5) ?
O6 U1 O5 . . 133.84(5) ?
O6 U1 O5 4_565 . 133.84(5) ?
C5 N1 C9 . . 122.4(3) ?
C5 N1 H1 . . 118(3) ?
C9 N1 H1 . . 120(3) ?

loop_
_geom_bond_atom_site_label_1
_geom_bond_atom_site_label_2
_geom_bond_site_symmetry_2
_geom_bond_distance
_geom_bond_publ_flag
C1 O4 . 1.227(4) ?
C1 O3 . 1.288(4) ?
C1 C2 . 1.512(4) ?
C2 O5 . 1.429(3) ?
C2 H2A . 0.9700 ?
C2 H2B . 0.9700 ?
C3 O7 . 1.245(4) ?
C3 O6 . 1.271(4) ?
C3 C4 . 1.519(4) ?
C4 O8 . 1.413(3) ?
C4 H4A . 0.9700 ?
C4 H4B . 0.9700 ?
C5 N1 . 1.334(4) ?
C5 C6 . 1.372(4) ?
C5 H5 . 0.9300 ?
C6 C7 . 1.391(4) ?
C6 H6 . 0.9300 ?
C7 C8 . 1.386(5) ?
C7 H7 . 0.9300 ?
C8 C9 . 1.375(4) ?
C8 H8 . 0.9300 ?
C9 N1 . 1.340(4) ?
C9 H9 . 0.9300 ?
O1 U1 . 1.781(3) ?
O2 U1 . 1.777(3) ?
O3 U1 . 2.348(2) ?
O5 C2 4_565 1.429(3) ?
O5 U1 . 2.561(3) ?
O6 U1 . 2.357(2) ?
O8 C4 4_565 1.413(3) ?
U1 O3 4_565 2.348(2) ?
U1 O6 4_565 2.357(2) ?
N1 H1 . 0.875(19) ?

loop_
_geom_hbond_atom_site_label_D
_geom_hbond_atom_site_label_H
_geom_hbond_atom_site_label_A
_geom_hbond_site_symmetry_A
_geom_hbond_distance_DH
_geom_hbond_distance_HA
_geom_hbond_distance_DA
_geom_hbond_angle_DHA
N1 H1 O7 1_555 0.87(3) 1.82(3) 2.688(3) 179(6)
C2 H2A O2 1_455 0.97 2.61 3.446(5) 144
C4 H4A O1 1_655 0.97 2.55 3.482(5) 161
C5 H5 O4 3_656 0.93 2.28 3.168(4) 161
C7 H7 O4 3_657 0.93 2.28 3.195(4) 167
C8 H8 O7 1_556 0.93 2.47 3.354(4) 159
